data_7063959
loop_
_publ_author_name
'Youssef, Khaled'
'Allain, Magali'
'Cougnon, Charles'
'Levillain, Eric'
'Melville, Hayley'
'Sanguinet, Lionel'
'Gohier, Fr\'ed\'eric'

_publ_section_title
;
 Investigating the impact of substitution on the optoelectronic properties
 of benzothiophenone S,S-dioxide
;
_journal_issue 35
_journal_name_full 'New Journal of Chemistry'
_journal_page_first 15096
_journal_page_last 15104
_journal_paper_doi 10.1039/D5NJ02518D
_journal_volume 49
_journal_year 2025
_chemical_formula_moiety '2(C27 H17 Br2 N O3 S), C H Cl3'
_chemical_formula_sum 'C55 H35 Br4 Cl3 N2 O6 S2'
_chemical_formula_weight 1309.96
_space_group_IT_number 15
_space_group_name_Hall '-I 2ya'
_space_group_name_H-M_alt 'I 1 2/a 1'
_symmetry_cell_setting monoclinic
_symmetry_Int_Tables_number 15
_symmetry_space_group_name_Hall '-I 2ya'
_symmetry_space_group_name_H-M 'I 1 2/a 1'
_atom_sites_solution_hydrogens geom
_atom_sites_solution_primary dual
_atom_sites_solution_secondary difmap
_audit_creation_date 2023-10-17T09:17:49-00:00
_audit_creation_method 'WinGX routine CIF_UPDATE'
_audit_update_record
;
2024-06-24 deposited with the CCDC.	2025-08-07 downloaded from the CCDC.
;
_cell_angle_alpha 90
_cell_angle_beta 93.118(2)
_cell_angle_gamma 90
_cell_formula_units_Z 4
_cell_length_a 22.2881(5)
_cell_length_b 9.3030(2)
_cell_length_c 25.0735(5)
_cell_measurement_reflns_used 7748
_cell_measurement_temperature 200.00(10)
_cell_measurement_theta_max 75.934
_cell_measurement_theta_min 3.513
_cell_volume 5191.20(19)
_computing_cell_refinement 'CrysAlisPro 1.171.42.94a (Rigaku OD, 2023)'
_computing_data_collection 'CrysAlisPro 1.171.42.94a (Rigaku OD, 2023)'
_computing_data_reduction 'CrysAlisPro 1.171.42.94a (Rigaku OD, 2023)'
_computing_molecular_graphics 'DIAMOND 3.2k (Crystal Impact GbR, 2014)'
_computing_publication_material 'WinGX publication routines (Farrugia, V2021)'
_computing_structure_refinement 'SHELXL-2019/3 (Sheldrick, 2019)'
_computing_structure_solution 'SHELXT-2018/2 (Sheldrick, 2018)'
_diffrn_ambient_temperature 200.00(10)
_diffrn_detector_area_resol_mean 5.199
_diffrn_measured_fraction_theta_full 0.982
_diffrn_measured_fraction_theta_max 0.982
_diffrn_measurement_device_type 'SuperNova, Single source at offset, AtlasS2'
_diffrn_measurement_method '\w scans'
_diffrn_radiation_monochromator mirror
_diffrn_radiation_type CuK\a
_diffrn_radiation_wavelength 1.54184
_diffrn_reflns_av_R_equivalents 0.0314
_diffrn_reflns_av_unetI/netI 0.0349
_diffrn_reflns_Laue_measured_fraction_full 0.982
_diffrn_reflns_Laue_measured_fraction_max 0.982
_diffrn_reflns_limit_h_max 27
_diffrn_reflns_limit_h_min -23
_diffrn_reflns_limit_k_max 10
_diffrn_reflns_limit_k_min -11
_diffrn_reflns_limit_l_max 30
_diffrn_reflns_limit_l_min -31
_diffrn_reflns_number 12860
_diffrn_reflns_point_group_measured_fraction_full 0.982
_diffrn_reflns_point_group_measured_fraction_max 0.982
_diffrn_reflns_theta_full 76.144
_diffrn_reflns_theta_max 76.144
_diffrn_reflns_theta_min 3.531
_exptl_absorpt_coefficient_mu 6.395
_exptl_absorpt_correction_T_max 0.966
_exptl_absorpt_correction_T_min 0.432
_exptl_absorpt_correction_type gaussian
_exptl_absorpt_process_details
;
        CrysAlisPro 1.171.42.102a (Rigaku Oxford Diffraction, 2023)
        Numerical absorption correction based on gaussian integration over
        a multifaceted crystal model
        Empirical absorption correction using spherical harmonics,
        implemented in SCALE3 ABSPACK scaling algorithm.
;
_exptl_crystal_colour red
_exptl_crystal_density_diffrn 1.676
_exptl_crystal_description plate
_exptl_crystal_F_000 2600
_exptl_crystal_size_max 0.206
_exptl_crystal_size_mid 0.119
_exptl_crystal_size_min 0.027
_refine_diff_density_max 1.527
_refine_diff_density_min -0.909
_refine_diff_density_rms 0.1
_refine_ls_extinction_method none
_refine_ls_goodness_of_fit_ref 1.034
_refine_ls_hydrogen_treatment constr
_refine_ls_matrix_type full
_refine_ls_number_parameters 343
_refine_ls_number_reflns 5338
_refine_ls_number_restraints 0
_refine_ls_restrained_S_all 1.034
_refine_ls_R_factor_all 0.0523
_refine_ls_R_factor_gt 0.0494
_refine_ls_shift/su_max 0.003
_refine_ls_shift/su_mean 0
_refine_ls_structure_factor_coef Fsqd
_refine_ls_weighting_details 'w=1/[\s^2^(Fo^2^)+(0.0806P)^2^+15.4576P] where P=(Fo^2^+2Fc^2^)/3'
_refine_ls_weighting_scheme calc
_refine_ls_wR_factor_gt 0.1359
_refine_ls_wR_factor_ref 0.1392
_reflns_Friedel_coverage 0
_reflns_number_gt 4906
_reflns_number_total 5338
_reflns_threshold_expression 'I > 2\s(I)'
_cod_data_source_file d5nj02518d2.cif
_cod_data_source_block ky305_auto
_cod_depositor_comments 'Adding full bibliography for 7063959--7063960.cif.'
_cod_original_sg_symbol_H-M 'I 2/a'
_cod_database_code 7063959
_shelx_shelxl_version_number 2019/3

loop_
_symmetry_equiv_pos_as_xyz
'x, y, z'
'-x+1/2, y, -z'
'x+1/2, y+1/2, z+1/2'
'-x+1, y+1/2, -z+1/2'
'-x, -y, -z'
'x-1/2, -y, z'
'-x+1/2, -y+1/2, -z+1/2'
'x, -y+1/2, z+1/2'

loop_
_atom_site_label
_atom_site_type_symbol
_atom_site_fract_x
_atom_site_fract_y
_atom_site_fract_z
_atom_site_U_iso_or_equiv
_atom_site_adp_type
_atom_site_occupancy
_atom_site_site_symmetry_order
_atom_site_calc_flag
_atom_site_refinement_flags_posn
_atom_site_refinement_flags_adp
_atom_site_refinement_flags_occupancy
_atom_site_disorder_assembly
_atom_site_disorder_group
C1 C 0.85342(14) 0.3491(4) 0.22771(12) 0.0306(6) Uani 1 1 d . . . . .
C2 C 0.90326(14) 0.2631(4) 0.23619(14) 0.0367(7) Uani 1 1 d . . . . .
H2 H 0.917926 0.237648 0.271204 0.044 Uiso 1 1 calc R U . . .
C3 C 0.93118(14) 0.2152(4) 0.19127(15) 0.0388(7) Uani 1 1 d . . . . .
C4 C 0.90830(15) 0.2516(4) 0.14011(14) 0.0365(7) Uani 1 1 d . . . . .
C5 C 0.85892(16) 0.3396(4) 0.13266(13) 0.0364(7) Uani 1 1 d . . . . .
H5 H 0.844096 0.365771 0.097767 0.044 Uiso 1 1 calc R U . . .
C6 C 0.83140(14) 0.3890(3) 0.17739(12) 0.0313(6) Uani 1 1 d . . . . .
C7 C 0.77762(14) 0.4834(4) 0.17719(12) 0.0336(6) Uani 1 1 d . . . . .
C8 C 0.75913(13) 0.5082(3) 0.23195(11) 0.0288(6) Uani 1 1 d . . . . .
C9 C 0.70873(13) 0.5843(3) 0.24137(11) 0.0289(6) Uani 1 1 d . . . . .
H9 H 0.689068 0.6213 0.209711 0.035 Uiso 1 1 calc R U . . .
C10 C 0.67897(13) 0.6207(3) 0.28841(12) 0.0281(6) Uani 1 1 d . . . . .
C11 C 0.62584(14) 0.7020(4) 0.28247(12) 0.0324(6) Uani 1 1 d . . . . .
H11 H 0.611724 0.73031 0.247614 0.039 Uiso 1 1 calc R U . . .
C12 C 0.59363(14) 0.7419(4) 0.32514(12) 0.0326(6) Uani 1 1 d . . . . .
H12 H 0.558041 0.797228 0.319468 0.039 Uiso 1 1 calc R U . . .
C13 C 0.61311(13) 0.7011(3) 0.37729(12) 0.0277(6) Uani 1 1 d . . . . .
C14 C 0.66632(14) 0.6201(4) 0.38391(12) 0.0323(6) Uani 1 1 d . . . . .
H14 H 0.680314 0.591792 0.418804 0.039 Uiso 1 1 calc R U . . .
C15 C 0.69829(14) 0.5813(4) 0.34124(12) 0.0321(6) Uani 1 1 d . . . . .
H15 H 0.734123 0.526927 0.347043 0.039 Uiso 1 1 calc R U . . .
C16 C 0.60806(13) 0.7307(3) 0.47400(11) 0.0281(6) Uani 1 1 d . . . . .
C17 C 0.65756(14) 0.8153(4) 0.48762(13) 0.0362(7) Uani 1 1 d . . . . .
H17 H 0.673877 0.876761 0.461832 0.043 Uiso 1 1 calc R U . . .
C18 C 0.68319(15) 0.8098(4) 0.53930(14) 0.0406(8) Uani 1 1 d . . . . .
H18 H 0.717271 0.867511 0.548812 0.049 Uiso 1 1 calc R U . . .
C19 C 0.65968(16) 0.7217(5) 0.57671(13) 0.0417(8) Uani 1 1 d . . . . .
H19 H 0.677622 0.718415 0.611933 0.05 Uiso 1 1 calc R U . . .
C20 C 0.61016(17) 0.6378(4) 0.56344(14) 0.0426(8) Uani 1 1 d . . . . .
H20 H 0.593885 0.577186 0.589502 0.051 Uiso 1 1 calc R U . . .
C21 C 0.58382(15) 0.6421(4) 0.51140(13) 0.0359(7) Uani 1 1 d . . . . .
H21 H 0.54965 0.584562 0.501973 0.043 Uiso 1 1 calc R U . . .
C22 C 0.52074(13) 0.7921(4) 0.41483(12) 0.0296(6) Uani 1 1 d . . . . .
C23 C 0.47491(15) 0.7054(4) 0.39492(15) 0.0409(8) Uani 1 1 d . . . . .
H23 H 0.483069 0.609181 0.384941 0.049 Uiso 1 1 calc R U . . .
C24 C 0.41678(16) 0.7584(5) 0.38938(16) 0.0469(9) Uani 1 1 d . . . . .
H24 H 0.385149 0.698533 0.375439 0.056 Uiso 1 1 calc R U . . .
C25 C 0.40484(16) 0.8978(5) 0.40410(17) 0.0482(9) Uani 1 1 d . . . . .
H25 H 0.365106 0.93456 0.399902 0.058 Uiso 1 1 calc R U . . .
C26 C 0.45076(19) 0.9836(5) 0.4249(2) 0.0590(12) Uani 1 1 d . . . . .
H26 H 0.442452 1.079212 0.435648 0.071 Uiso 1 1 calc R U . . .
C27 C 0.50899(16) 0.9312(4) 0.43033(18) 0.0466(9) Uani 1 1 d . . . . .
H27 H 0.5406 0.990633 0.444595 0.056 Uiso 1 1 calc R U . . .
N1 N 0.58107(11) 0.7377(3) 0.42072(10) 0.0316(6) Uani 1 1 d . . . . .
O1 O 0.75277(12) 0.5327(3) 0.13689(9) 0.0478(7) Uani 1 1 d . . . . .
O2 O 0.78289(10) 0.3114(2) 0.30765(9) 0.0340(5) Uani 1 1 d . . . . .
O3 O 0.84593(10) 0.5271(3) 0.30853(9) 0.0357(5) Uani 1 1 d . . . . .
S1 S 0.81006(3) 0.42388(8) 0.27806(3) 0.02650(17) Uani 1 1 d . . . . .
Br1 Br 1.00164(2) 0.10385(5) 0.20198(2) 0.05803(17) Uani 1 1 d . . . . .
Br2 Br 0.94338(2) 0.18100(5) 0.07818(2) 0.05130(15) Uani 1 1 d . . . . .
Cl1 Cl 0.76961(14) 0.3213(4) 0.42883(13) 0.0830(8) Uani 0.5 1 d . . P A -1
Cl2 Cl 0.72512(17) 0.4499(4) 0.51936(14) 0.0949(10) Uani 0.5 1 d . . P A -1
Cl3 Cl 0.7400(3) 0.1508(4) 0.51603(17) 0.1170(14) Uani 0.5 1 d . . P A -1
C28 C 0.7730(6) 0.3211(12) 0.4941(7) 0.087(4) Uani 0.5 1 d . . P A -1
H28 H 0.815213 0.333241 0.509101 0.105 Uiso 0.5 1 calc R U P A -1

loop_
_atom_site_aniso_label
_atom_site_aniso_U_11
_atom_site_aniso_U_22
_atom_site_aniso_U_33
_atom_site_aniso_U_23
_atom_site_aniso_U_13
_atom_site_aniso_U_12
C1 0.0258(13) 0.0347(15) 0.0314(14) -0.0077(12) 0.0032(11) 0.0006(12)
C2 0.0302(15) 0.0407(17) 0.0385(16) -0.0113(14) -0.0030(12) 0.0057(13)
C3 0.0242(14) 0.0352(16) 0.057(2) -0.0151(15) 0.0009(13) 0.0028(13)
C4 0.0322(15) 0.0365(16) 0.0418(17) -0.0135(14) 0.0126(13) -0.0038(13)
C5 0.0368(16) 0.0416(17) 0.0315(15) -0.0030(13) 0.0091(12) 0.0010(14)
C6 0.0298(15) 0.0326(15) 0.0320(14) -0.0025(12) 0.0072(11) 0.0014(12)
C7 0.0327(15) 0.0395(17) 0.0292(14) 0.0013(12) 0.0068(11) 0.0061(13)
C8 0.0286(14) 0.0343(15) 0.0235(12) -0.0001(11) 0.0030(10) 0.0029(12)
C9 0.0286(14) 0.0323(14) 0.0256(13) 0.0021(11) 0.0003(11) 0.0039(11)
C10 0.0248(13) 0.0324(14) 0.0271(13) -0.0004(11) 0.0012(10) 0.0047(11)
C11 0.0318(15) 0.0389(16) 0.0264(14) 0.0037(12) -0.0001(11) 0.0084(13)
C12 0.0266(14) 0.0402(17) 0.0309(14) -0.0010(12) 0.0001(11) 0.0100(12)
C13 0.0233(13) 0.0327(14) 0.0272(13) -0.0043(11) 0.0029(10) 0.0032(11)
C14 0.0299(14) 0.0408(17) 0.0262(13) -0.0006(12) 0.0009(11) 0.0102(13)
C15 0.0270(14) 0.0407(17) 0.0288(14) -0.0001(12) 0.0016(11) 0.0113(12)
C16 0.0238(13) 0.0362(15) 0.0245(13) -0.0072(11) 0.0035(10) 0.0065(11)
C17 0.0276(14) 0.0501(19) 0.0312(15) -0.0029(13) 0.0039(12) -0.0027(13)
C18 0.0253(14) 0.060(2) 0.0360(16) -0.0104(15) -0.0018(12) -0.0018(14)
C19 0.0368(17) 0.062(2) 0.0262(14) -0.0050(15) 0.0002(12) 0.0135(16)
C20 0.048(2) 0.048(2) 0.0322(16) 0.0049(14) 0.0093(14) 0.0046(16)
C21 0.0332(15) 0.0393(17) 0.0357(16) -0.0071(13) 0.0058(12) -0.0020(13)
C22 0.0227(13) 0.0376(16) 0.0284(13) -0.0079(12) 0.0008(10) 0.0052(12)
C23 0.0295(16) 0.0414(18) 0.0511(19) -0.0213(15) -0.0038(14) 0.0047(14)
C24 0.0264(16) 0.059(2) 0.054(2) -0.0198(18) -0.0054(14) -0.0006(15)
C25 0.0259(16) 0.057(2) 0.061(2) -0.0123(18) -0.0030(15) 0.0117(15)
C26 0.040(2) 0.042(2) 0.094(3) -0.023(2) -0.003(2) 0.0141(17)
C27 0.0308(16) 0.0379(18) 0.070(2) -0.0166(17) -0.0043(16) 0.0014(14)
N1 0.0229(12) 0.0456(15) 0.0261(12) -0.0091(11) -0.0005(9) 0.0078(11)
O1 0.0540(15) 0.0666(17) 0.0233(10) 0.0061(11) 0.0054(10) 0.0248(13)
O2 0.0347(11) 0.0362(12) 0.0314(11) 0.0046(9) 0.0044(9) 0.0038(9)
O3 0.0342(11) 0.0403(12) 0.0322(10) -0.0069(9) -0.0010(8) 0.0022(10)
S1 0.0247(3) 0.0312(3) 0.0236(3) -0.0018(2) 0.0016(2) 0.0043(3)
Br1 0.0363(2) 0.0648(3) 0.0715(3) -0.0349(2) -0.01005(18) 0.02128(18)
Br2 0.0546(3) 0.0493(3) 0.0525(3) -0.01526(17) 0.02550(19) 0.00535(17)
Cl1 0.0740(17) 0.0884(19) 0.0864(18) 0.0035(15) 0.0027(14) 0.0059(14)
Cl2 0.105(2) 0.0840(19) 0.092(2) -0.0260(16) -0.0268(16) 0.0334(17)
Cl3 0.177(5) 0.0647(16) 0.113(3) 0.0245(17) 0.038(3) 0.002(2)
C28 0.085(8) 0.064(6) 0.111(10) 0.008(7) -0.019(9) 0.011(5)

loop_
_atom_type_symbol
_atom_type_description
_atom_type_scat_dispersion_real
_atom_type_scat_dispersion_imag
_atom_type_scat_source
C C 0.0181 0.0091 'International Tables Vol C Tables 4.2.6.8 and 6.1.1.4'
H H 0 0 'International Tables Vol C Tables 4.2.6.8 and 6.1.1.4'
Br Br -0.6763 1.2805 'International Tables Vol C Tables 4.2.6.8 and 6.1.1.4'
Cl Cl 0.3639 0.7018 'International Tables Vol C Tables 4.2.6.8 and 6.1.1.4'
N N 0.0311 0.018 'International Tables Vol C Tables 4.2.6.8 and 6.1.1.4'
O O 0.0492 0.0322 'International Tables Vol C Tables 4.2.6.8 and 6.1.1.4'
S S 0.3331 0.5567 'International Tables Vol C Tables 4.2.6.8 and 6.1.1.4'

loop_
_geom_angle_atom_site_label_1
_geom_angle_atom_site_label_2
_geom_angle_atom_site_label_3
_geom_angle
_geom_angle_site_symmetry_1
_geom_angle_site_symmetry_3
_geom_angle_publ_flag
C2 C1 C6 122.8(3) . . ?
C2 C1 S1 125.8(3) . . ?
C6 C1 S1 111.4(2) . . ?
C1 C2 C3 117.0(3) . . ?
C1 C2 H2 121.5 . . ?
C3 C2 H2 121.5 . . ?
C2 C3 C4 120.6(3) . . ?
C2 C3 Br1 117.8(3) . . ?
C4 C3 Br1 121.5(3) . . ?
C5 C4 C3 121.2(3) . . ?
C5 C4 Br2 117.2(3) . . ?
C3 C4 Br2 121.5(3) . . ?
C4 C5 C6 118.2(3) . . ?
C4 C5 H5 120.9 . . ?
C6 C5 H5 120.9 . . ?
C1 C6 C5 120.0(3) . . ?
C1 C6 C7 114.1(3) . . ?
C5 C6 C7 125.9(3) . . ?
O1 C7 C8 125.3(3) . . ?
O1 C7 C6 123.8(3) . . ?
C8 C7 C6 110.8(3) . . ?
C9 C8 C7 121.3(3) . . ?
C9 C8 S1 128.9(2) . . ?
C7 C8 S1 109.8(2) . . ?
C8 C9 C10 133.9(3) . . ?
C8 C9 H9 113 . . ?
C10 C9 H9 113 . . ?
C11 C10 C15 116.7(3) . . ?
C11 C10 C9 117.9(3) . . ?
C15 C10 C9 125.5(3) . . ?
C12 C11 C10 122.4(3) . . ?
C12 C11 H11 118.8 . . ?
C10 C11 H11 118.8 . . ?
C11 C12 C13 120.2(3) . . ?
C11 C12 H12 119.9 . . ?
C13 C12 H12 119.9 . . ?
N1 C13 C14 120.6(3) . . ?
N1 C13 C12 121.4(3) . . ?
C14 C13 C12 118.0(3) . . ?
C15 C14 C13 121.4(3) . . ?
C15 C14 H14 119.3 . . ?
C13 C14 H14 119.3 . . ?
C14 C15 C10 121.2(3) . . ?
C14 C15 H15 119.4 . . ?
C10 C15 H15 119.4 . . ?
C21 C16 C17 120.6(3) . . ?
C21 C16 N1 120.0(3) . . ?
C17 C16 N1 119.5(3) . . ?
C16 C17 C18 119.4(3) . . ?
C16 C17 H17 120.3 . . ?
C18 C17 H17 120.3 . . ?
C19 C18 C17 120.5(3) . . ?
C19 C18 H18 119.8 . . ?
C17 C18 H18 119.8 . . ?
C18 C19 C20 120.3(3) . . ?
C18 C19 H19 119.9 . . ?
C20 C19 H19 119.9 . . ?
C19 C20 C21 119.9(3) . . ?
C19 C20 H20 120.1 . . ?
C21 C20 H20 120.1 . . ?
C16 C21 C20 119.3(3) . . ?
C16 C21 H21 120.3 . . ?
C20 C21 H21 120.3 . . ?
C23 C22 C27 120.3(3) . . ?
C23 C22 N1 120.2(3) . . ?
C27 C22 N1 119.5(3) . . ?
C22 C23 C24 120.0(3) . . ?
C22 C23 H23 120 . . ?
C24 C23 H23 120 . . ?
C25 C24 C23 120.0(3) . . ?
C25 C24 H24 120 . . ?
C23 C24 H24 120 . . ?
C24 C25 C26 119.8(3) . . ?
C24 C25 H25 120.1 . . ?
C26 C25 H25 120.1 . . ?
C25 C26 C27 120.3(4) . . ?
C25 C26 H26 119.8 . . ?
C27 C26 H26 119.8 . . ?
C22 C27 C26 119.6(3) . . ?
C22 C27 H27 120.2 . . ?
C26 C27 H27 120.2 . . ?
C13 N1 C16 121.0(2) . . ?
C13 N1 C22 121.9(2) . . ?
C16 N1 C22 117.0(2) . . ?
O2 S1 O3 116.68(14) . . ?
O2 S1 C8 112.92(14) . . ?
O3 S1 C8 111.73(15) . . ?
O2 S1 C1 110.11(15) . . ?
O3 S1 C1 109.29(14) . . ?
C8 S1 C1 93.68(14) . . ?
Cl1 C28 Cl2 111.5(7) . . ?
Cl1 C28 Cl3 107.6(8) . . ?
Cl2 C28 Cl3 102.7(8) . . ?
Cl1 C28 H28 111.6 . . ?
Cl2 C28 H28 111.6 . . ?
Cl3 C28 H28 111.6 . . ?

loop_
_geom_bond_atom_site_label_1
_geom_bond_atom_site_label_2
_geom_bond_distance
_geom_bond_site_symmetry_2
_geom_bond_publ_flag
C1 C2 1.376(5) . ?
C1 C6 1.379(4) . ?
C1 S1 1.773(3) . ?
C2 C3 1.390(5) . ?
C2 H2 0.95 . ?
C3 C4 1.396(5) . ?
C3 Br1 1.888(3) . ?
C4 C5 1.376(5) . ?
C4 Br2 1.894(3) . ?
C5 C6 1.386(4) . ?
C5 H5 0.95 . ?
C6 C7 1.486(4) . ?
C7 O1 1.215(4) . ?
C7 C8 1.473(4) . ?
C8 C9 1.359(4) . ?
C8 S1 1.760(3) . ?
C9 C10 1.425(4) . ?
C9 H9 0.95 . ?
C10 C11 1.406(4) . ?
C10 C15 1.419(4) . ?
C11 C12 1.371(4) . ?
C11 H11 0.95 . ?
C12 C13 1.407(4) . ?
C12 H12 0.95 . ?
C13 N1 1.377(4) . ?
C13 C14 1.407(4) . ?
C14 C15 1.366(4) . ?
C14 H14 0.95 . ?
C15 H15 0.95 . ?
C16 C21 1.381(5) . ?
C16 C17 1.383(5) . ?
C16 N1 1.437(4) . ?
C17 C18 1.388(5) . ?
C17 H17 0.95 . ?
C18 C19 1.371(6) . ?
C18 H18 0.95 . ?
C19 C20 1.378(6) . ?
C19 H19 0.95 . ?
C20 C21 1.402(5) . ?
C20 H20 0.95 . ?
C21 H21 0.95 . ?
C22 C23 1.374(5) . ?
C22 C27 1.380(5) . ?
C22 N1 1.437(4) . ?
C23 C24 1.386(5) . ?
C23 H23 0.95 . ?
C24 C25 1.378(6) . ?
C24 H24 0.95 . ?
C25 C26 1.378(6) . ?
C25 H25 0.95 . ?
C26 C27 1.386(5) . ?
C26 H26 0.95 . ?
C27 H27 0.95 . ?
O2 S1 1.435(2) . ?
O3 S1 1.442(2) . ?
Cl1 C28 1.635(17) . ?
Cl2 C28 1.746(14) . ?
Cl3 C28 1.843(13) . ?
C28 H28 1 . ?
